data_4518896
loop_
_publ_author_name
'Chen, Sijia'
'Zhang, Zhongchao'
'Jiang, Chongguo'
'Zhao, Chunbo'
'Luo, Haojie'
'Huang, Jun'
'Yang, Zhen'

_publ_section_title
;
 Stereoselective Synthesis of trans-Decalin-Based Spirocarbocycles via
 Photocyclization of 1,2-Diketones
;
_journal_name_full 'ACS Omega'
_journal_paper_doi 10.1021/acsomega.1c02054
_journal_year 2021
_chemical_absolute_configuration ad
_chemical_formula_moiety 'C19 H28 O6'
_chemical_formula_sum 'C19 H28 O6'
_chemical_formula_weight 352.41
_space_group_crystal_system monoclinic
_space_group_IT_number 4
_space_group_name_Hall 'P 2yb'
_space_group_name_H-M_alt 'P 1 21 1'
_atom_sites_solution_hydrogens mixed
_atom_sites_solution_primary direct
_audit_creation_date 2019-06-27
_audit_creation_method
;
Olex2 1.2
(compiled 2018.05.29 svn.r3508 for OlexSys, GUI svn.r5506)
;
_cell_angle_alpha 90
_cell_angle_beta 91.1734(15)
_cell_angle_gamma 90
_cell_formula_units_Z 6
_cell_length_a 8.17106(13)
_cell_length_b 34.8703(6)
_cell_length_c 9.23924(15)
_cell_measurement_reflns_used 8254
_cell_measurement_temperature 100.00(10)
_cell_measurement_theta_max 73.4250
_cell_measurement_theta_min 4.7730
_cell_volume 2631.96(8)
_computing_cell_refinement 'CrysAlisPro 1.171.38.43f (Rigaku OD, 2015)'
_computing_data_collection 'CrysAlisPro 1.171.38.43f (Rigaku OD, 2015)'
_computing_data_reduction 'CrysAlisPro 1.171.38.43f (Rigaku OD, 2015)'
_computing_molecular_graphics 'Olex2 (Dolomanov et al., 2009)'
_computing_publication_material 'Olex2 (Dolomanov et al., 2009)'
_computing_structure_refinement 'ShelXL (Sheldrick, 2015)'
_computing_structure_solution 'ShelXS (Sheldrick, 2008)'
_diffrn_ambient_environment N~2~
_diffrn_ambient_temperature 100.00(10)
_diffrn_detector 'CCD plate'
_diffrn_detector_area_resol_mean 5.2684
_diffrn_detector_type AtlasS2
_diffrn_measured_fraction_theta_full 0.998
_diffrn_measured_fraction_theta_max 0.969
_diffrn_measurement_details
;
List of Runs (angles in degrees, time in seconds):

  # Type    Start    End  Width  t~exp~   \w     \q     \k     \f   Frames
--------------------------------------------------------------------------
  1  \w     18.00  45.00   1.00    1.00    --   41.11 -99.00  90.00   27
  2  \w     32.00  81.00   1.00    1.00    --   41.11-125.00  60.00   49
  3  \w     43.00 120.00   1.00    1.00    --  106.95-125.00 -30.00   77
  4  \w     79.00 139.00   1.00    1.00    --  106.95 -77.00   0.00   60
  5  \w    108.00 133.00   1.00    1.00    --  106.95 -30.00 150.00   25
  6  \w     81.00 149.00   1.00    1.00    --  106.95  45.00 150.00   68
  7  \w    101.00 136.00   1.00    1.00    --  106.95 112.00  70.00   35
  8  \w     80.00 164.00   1.00    1.00    --  106.95  30.00  30.00   84
  9  \w    109.00 134.00   1.00    1.00    --  106.95 125.00-150.00   25
 10  \w     42.00  68.00   1.00    1.00    --  106.95 -77.00   0.00   26
 11  \w     39.00  96.00   1.00    1.00    --  106.95 -95.00-180.00   57
 12  \w   -129.00  -4.00   1.00    1.00    --  -41.11   0.00 120.00  125
;
_diffrn_measurement_device 'four-circle diffractometer'
_diffrn_measurement_device_type 'SuperNova, Dual, Cu at zero, AtlasS2'
_diffrn_measurement_method '\w scans'
_diffrn_orient_matrix_type 'CrysAlisPro convention (1999,Acta A55,543-557)'
_diffrn_orient_matrix_UB_11 -0.0781545000
_diffrn_orient_matrix_UB_12 0.0393506000
_diffrn_orient_matrix_UB_13 -0.0328234000
_diffrn_orient_matrix_UB_21 0.1715187000
_diffrn_orient_matrix_UB_22 0.0182025000
_diffrn_orient_matrix_UB_23 -0.0056063000
_diffrn_orient_matrix_UB_31 0.0060532000
_diffrn_orient_matrix_UB_32 -0.0085092000
_diffrn_orient_matrix_UB_33 -0.1634472000
_diffrn_radiation_monochromator mirror
_diffrn_radiation_probe x-ray
_diffrn_radiation_type CuK\a
_diffrn_radiation_wavelength 1.54184
_diffrn_reflns_av_R_equivalents 0.0191
_diffrn_reflns_av_unetI/netI 0.0307
_diffrn_reflns_Laue_measured_fraction_full 0.998
_diffrn_reflns_Laue_measured_fraction_max 0.969
_diffrn_reflns_limit_h_max 9
_diffrn_reflns_limit_h_min -10
_diffrn_reflns_limit_k_max 36
_diffrn_reflns_limit_k_min -42
_diffrn_reflns_limit_l_max 8
_diffrn_reflns_limit_l_min -11
_diffrn_reflns_number 10571
_diffrn_reflns_point_group_measured_fraction_full 0.752
_diffrn_reflns_point_group_measured_fraction_max 0.717
_diffrn_reflns_theta_full 67.684
_diffrn_reflns_theta_max 73.551
_diffrn_reflns_theta_min 2.534
_diffrn_source 'micro-focus sealed X-ray tube'
_diffrn_source_type 'SuperNova (Cu) X-ray Source'
_exptl_absorpt_coefficient_mu 0.809
_exptl_absorpt_correction_T_max 1.00000
_exptl_absorpt_correction_T_min 0.80801
_exptl_absorpt_correction_type multi-scan
_exptl_absorpt_process_details
;
CrysAlisPro 1.171.38.43f (Rigaku Oxford Diffraction, 2015)
Empirical absorption correction using spherical harmonics,
 implemented in SCALE3 ABSPACK scaling algorithm.
;
_exptl_crystal_colour colourless
_exptl_crystal_colour_primary colourless
_exptl_crystal_density_diffrn 1.334
_exptl_crystal_description block
_exptl_crystal_F_000 1140
_exptl_crystal_size_max 0.14
_exptl_crystal_size_mid 0.12
_exptl_crystal_size_min 0.11
_refine_diff_density_max 0.258
_refine_diff_density_min -0.430
_refine_diff_density_rms 0.069
_refine_ls_abs_structure_details
;
 Flack x determined using 2296 quotients [(I+)-(I-)]/[(I+)+(I-)]
 (Parsons, Flack and Wagner, Acta Cryst. B69 (2013) 249-259).
;
_refine_ls_abs_structure_Flack 0.01(6)
_refine_ls_extinction_method none
_refine_ls_goodness_of_fit_ref 1.043
_refine_ls_hydrogen_treatment mixed
_refine_ls_matrix_type full
_refine_ls_number_parameters 691
_refine_ls_number_reflns 7622
_refine_ls_number_restraints 1
_refine_ls_restrained_S_all 1.043
_refine_ls_R_factor_all 0.0350
_refine_ls_R_factor_gt 0.0346
_refine_ls_shift/su_max 0.000
_refine_ls_shift/su_mean 0.000
_refine_ls_structure_factor_coef Fsqd
_refine_ls_weighting_details 'w=1/[\s^2^(Fo^2^)+(0.0530P)^2^+0.6700P] where P=(Fo^2^+2Fc^2^)/3'
_refine_ls_weighting_scheme calc
_refine_ls_wR_factor_gt 0.0905
_refine_ls_wR_factor_ref 0.0908
_reflns_Friedel_coverage 0.456
_reflns_Friedel_fraction_full 0.496
_reflns_Friedel_fraction_max 0.457
_reflns_number_gt 7556
_reflns_number_total 7622
_reflns_threshold_expression 'I > 2\s(I)'
_cod_data_source_file ao1c02054_si_002.cif
_cod_data_source_block me
_cod_database_code 4518896
_shelx_shelxl_version_number 2018/3
_shelx_space_group_comment
;
The symmetry employed for this shelxl refinement is uniquely defined
by the following loop, which should always be used as a source of
symmetry information in preference to the above space-group names.
They are only intended as comments.
;
_shelx_estimated_absorpt_t_max 0.916
_shelx_estimated_absorpt_t_min 0.895
_reflns_odcompleteness_completeness 99.85
_reflns_odcompleteness_iscentric 1
_reflns_odcompleteness_theta 66.97
_olex2_refinement_description
;
1. Fixed Uiso
 At 1.2 times of:
  All C(H) groups, All C(H,H) groups
 At 1.5 times of:
  All C(H,H,H) groups, All O(H) groups
2.a Ternary CH refined with riding coordinates:
 C7D(H7D), C7B(H7BA), C5(H5)
2.b Secondary CH2 refined with riding coordinates:
 C11B(H11C,H11D), C1AA(H1AA,H1AB), C15B(H15C,H15D), C1B(H1BA,H1BB), C4B(H4BA,
 H4BB), C2(H2A,H2B), C14(H14A,H14B), C8(H8A,H8B), C7(H7A,H7B), C9D(H9DA,H9DB),
 C13(H13A,H13B), C2D(H2DA,H2DB), C1(H1A,H1B), C15D(H15E,H15F), C4D(H4DA,H4DB),
 C16D(H16F,H16G), C15(H15A,H15B), C2B(H2BA,H2BB), C11(H11A,H11B), C5B(H5BA,
 H5BB), C16B(H16D,H16E), C1D(H1DA,H1DB), C14D(H14C,H14D), C5D(H5DA,H5DB),
 C18B(H18C,H18D), C19B(H19C,H19D), C18(H18A,H18B), C18D(H18E,H18F), C19D(H19E,
 H19F), C19(H19A,H19B)
2.c Idealised Me refined as rotating group:
 C12(H12A,H12B,H12C), C16(H16A,H16B,H16C), C12B(H12D,H12E,H12F), C13B(H13C,
 H13D,H13E), C13D(H13F,H13G,H13H), C12D(H12G,H12H,H12I)
2.d Idealised tetrahedral OH refined as rotating group:
 O4(H4)
;
_olex2_submission_special_instructions 'No special instructions were received'
_oxdiff_exptl_absorpt_empirical_details
;
Empirical correction (ABSPACK) includes:
- Absorption correction using spherical harmonics
- Frame scaling
;
_oxdiff_exptl_absorpt_empirical_full_max 1.497
_oxdiff_exptl_absorpt_empirical_full_min 0.695

loop_
_space_group_symop_operation_xyz
'x, y, z'
'-x, y+1/2, -z'

loop_
_atom_site_label
_atom_site_type_symbol
_atom_site_fract_x
_atom_site_fract_y
_atom_site_fract_z
_atom_site_U_iso_or_equiv
_atom_site_adp_type
_atom_site_occupancy
_atom_site_site_symmetry_order
_atom_site_calc_flag
_atom_site_refinement_flags_posn
_atom_site_refinement_flags_adp
_atom_site_refinement_flags_occupancy
_atom_site_disorder_assembly
_atom_site_disorder_group
O2 O 0.2890(2) 0.52639(5) 0.55744(17) 0.0165(3) Uani 1 1 d . . . . .
O3B O -0.4018(2) 0.60673(5) 0.86006(17) 0.0174(3) Uani 1 1 d . . . . .
O1 O 0.44099(19) 0.54717(5) 0.36774(17) 0.0161(3) Uani 1 1 d . . . . .
O4B O -0.2860(2) 0.63687(5) 1.05584(17) 0.0182(4) Uani 1 1 d . . . . .
O5 O 0.4779(2) 0.49466(5) -0.04896(19) 0.0202(4) Uani 1 1 d . . . . .
O3 O -0.0697(2) 0.56205(6) 0.56111(19) 0.0215(4) Uani 1 1 d . . . . .
O2B O -0.4860(2) 0.65363(5) 0.43776(19) 0.0206(4) Uani 1 1 d . . . . .
O4 O 0.0339(2) 0.47835(5) 0.50304(17) 0.0165(3) Uani 1 1 d . . . . .
H4 H 0.090898 0.485927 0.571327 0.025 Uiso 1 1 calc GR . . . .
O1D O 0.7908(2) 0.39250(5) -0.34480(18) 0.0192(4) Uani 1 1 d . . . . .
O1B O -0.5098(2) 0.71907(6) 0.4489(2) 0.0234(4) Uani 1 1 d . . . . .
O5B O -0.1027(2) 0.69983(5) 1.0141(2) 0.0217(4) Uani 1 1 d . . . . .
O2D O 0.8976(2) 0.36013(5) -0.53516(19) 0.0212(4) Uani 1 1 d . . . . .
O6 O 0.4103(2) 0.43092(5) -0.04073(19) 0.0210(4) Uani 1 1 d . . . . .
O6D O 0.7008(2) 0.35113(6) 0.0744(2) 0.0229(4) Uani 1 1 d . . . . .
O3D O 1.2984(3) 0.36569(8) -0.5435(2) 0.0365(5) Uani 1 1 d . . . . .
O4D O 1.0696(2) 0.29528(6) -0.4817(2) 0.0274(4) Uani 1 1 d . . . . .
O6B O 0.1105(2) 0.62685(6) 1.0747(2) 0.0272(4) Uani 1 1 d . . . . .
O5D O 0.6564(3) 0.28633(6) 0.0697(2) 0.0309(5) Uani 1 1 d . . . . .
C12 C -0.1404(3) 0.49863(7) 0.3122(3) 0.0164(5) Uani 1 1 d . . . . .
H12A H -0.123400 0.475555 0.257847 0.025 Uiso 1 1 calc GR . . . .
H12B H -0.165149 0.519354 0.246980 0.025 Uiso 1 1 calc GR . . . .
H12C H -0.230014 0.495003 0.376397 0.025 Uiso 1 1 calc GR . . . .
C7D C 0.9666(3) 0.34422(7) -0.1334(3) 0.0157(5) Uani 1 1 d . . . . .
H7D H 0.912037 0.368207 -0.107445 0.019 Uiso 1 1 calc R . . . .
C10 C -0.0026(3) 0.54916(7) 0.4574(2) 0.0158(5) Uani 1 1 d . . . . .
C3 C 0.3261(3) 0.51875(7) 0.4077(2) 0.0132(4) Uani 1 1 d . . . . .
C8B C -0.1687(3) 0.64765(7) 0.8180(2) 0.0135(4) Uani 1 1 d . . . . .
C10B C 0.0264(3) 0.63506(8) 0.9702(3) 0.0189(5) Uani 1 1 d . . . . .
C7B C -0.2161(3) 0.65524(7) 0.6569(2) 0.0137(4) Uani 1 1 d . . . . .
H7BA H -0.274703 0.632078 0.625389 0.016 Uiso 1 1 calc R . . . .
C11B C -0.0554(3) 0.61259(7) 0.8487(2) 0.0166(5) Uani 1 1 d . . . . .
H11C H -0.113205 0.589943 0.880917 0.020 Uiso 1 1 calc R . . . .
H11D H 0.016784 0.606497 0.769906 0.020 Uiso 1 1 calc R . . . .
C3B C -0.3284(3) 0.64182(7) 0.9036(2) 0.0150(4) Uani 1 1 d . . . . .
C17B C -0.3972(3) 0.68830(7) 0.4726(3) 0.0171(5) Uani 1 1 d . . . . .
C9B C -0.0431(3) 0.67323(7) 0.9136(3) 0.0167(5) Uani 1 1 d . . . . .
C6 C 0.2897(3) 0.47294(7) 0.1378(2) 0.0135(4) Uani 1 1 d . . . . .
C16 C 0.1715(3) 0.43987(7) 0.1718(3) 0.0167(4) Uani 1 1 d . . . . .
H16A H 0.137017 0.441955 0.270138 0.025 Uiso 1 1 calc GR . . . .
H16B H 0.226209 0.415792 0.158527 0.025 Uiso 1 1 calc GR . . . .
H16C H 0.077694 0.441248 0.107721 0.025 Uiso 1 1 calc GR . . . .
C1AA C -0.0723(3) 0.65883(7) 0.5523(2) 0.0157(4) Uani 1 1 d . . . . .
H1AA H -0.013968 0.682589 0.571237 0.019 Uiso 1 1 calc R . . . .
H1AB H 0.003308 0.637743 0.568253 0.019 Uiso 1 1 calc R . . . .
C15B C -0.1347(3) 0.65832(8) 0.3952(2) 0.0183(5) Uani 1 1 d . . . . .
H15C H -0.043091 0.660908 0.330739 0.022 Uiso 1 1 calc R . . . .
H15D H -0.188147 0.634032 0.374689 0.022 Uiso 1 1 calc R . . . .
C1B C -0.4794(3) 0.59153(8) 0.9860(3) 0.0214(5) Uani 1 1 d . . . . .
H1BA H -0.492188 0.563931 0.979281 0.026 Uiso 1 1 calc R . . . .
H1BB H -0.585800 0.603179 0.999695 0.026 Uiso 1 1 calc R . . . .
C5 C 0.2100(3) 0.51318(7) 0.1543(2) 0.0130(4) Uani 1 1 d . . . . .
H5 H 0.295603 0.531312 0.126871 0.016 Uiso 1 1 calc R . . . .
C6D C 0.8346(3) 0.31256(7) -0.1120(3) 0.0186(5) Uani 1 1 d . . . . .
C4B C -0.4476(3) 0.67492(7) 0.8865(3) 0.0182(5) Uani 1 1 d . . . . .
H4BA H -0.398421 0.698090 0.925952 0.022 Uiso 1 1 calc R . . . .
H4BB H -0.545745 0.669505 0.940169 0.022 Uiso 1 1 calc R . . . .
C2 C 0.5258(3) 0.55896(8) 0.4983(3) 0.0194(5) Uani 1 1 d . . . . .
H2A H 0.567982 0.584847 0.489750 0.023 Uiso 1 1 calc R . . . .
H2B H 0.615303 0.541686 0.522454 0.023 Uiso 1 1 calc R . . . .
C12B C 0.0938(3) 0.69371(8) 0.8345(3) 0.0198(5) Uani 1 1 d . . . . .
H12D H 0.049498 0.715342 0.782728 0.030 Uiso 1 1 calc GR . . . .
H12E H 0.142906 0.676327 0.767499 0.030 Uiso 1 1 calc GR . . . .
H12F H 0.175183 0.702349 0.903473 0.030 Uiso 1 1 calc GR . . . .
C14 C 0.1347(3) 0.51587(7) -0.1118(3) 0.0194(5) Uani 1 1 d . . . . .
H14A H 0.045547 0.519596 -0.181296 0.023 Uiso 1 1 calc R . . . .
H14B H 0.216523 0.535456 -0.128426 0.023 Uiso 1 1 calc R . . . .
C4 C 0.1696(3) 0.52398(7) 0.3128(2) 0.0129(4) Uani 1 1 d . . . . .
C8 C 0.3994(3) 0.47900(7) 0.3966(2) 0.0152(4) Uani 1 1 d . . . . .
H8A H 0.322363 0.460206 0.431890 0.018 Uiso 1 1 calc R . . . .
H8B H 0.498161 0.477543 0.456391 0.018 Uiso 1 1 calc R . . . .
C7 C 0.4403(3) 0.46988(7) 0.2391(3) 0.0159(5) Uani 1 1 d . . . . .
H7A H 0.484536 0.444107 0.233881 0.019 Uiso 1 1 calc R . . . .
H7B H 0.523822 0.487516 0.206869 0.019 Uiso 1 1 calc R . . . .
C3D C 0.8575(3) 0.35652(7) -0.3856(3) 0.0167(5) Uani 1 1 d . . . . .
C9D C 1.1362(3) 0.38347(8) -0.3250(3) 0.0213(5) Uani 1 1 d . . . . .
H9DA H 1.083011 0.406451 -0.361907 0.026 Uiso 1 1 calc R . . . .
H9DB H 1.209900 0.389409 -0.244478 0.026 Uiso 1 1 calc R . . . .
C13 C 0.0705(3) 0.51965(7) 0.0423(2) 0.0167(5) Uani 1 1 d . . . . .
H13A H -0.015400 0.500947 0.057001 0.020 Uiso 1 1 calc R . . . .
H13B H 0.024309 0.545012 0.055260 0.020 Uiso 1 1 calc R . . . .
C10D C 1.2127(3) 0.35893(9) -0.4413(3) 0.0256(6) Uani 1 1 d . . . . .
C17D C 0.7779(3) 0.31485(8) 0.0474(3) 0.0218(5) Uani 1 1 d . . . . .
C8D C 1.0156(3) 0.34979(7) -0.2943(3) 0.0168(5) Uani 1 1 d . . . . .
C2D C 0.8335(3) 0.39549(8) -0.5903(3) 0.0234(5) Uani 1 1 d . . . . .
H2DA H 0.774681 0.391578 -0.681340 0.028 Uiso 1 1 calc R . . . .
H2DB H 0.920316 0.413992 -0.604622 0.028 Uiso 1 1 calc R . . . .
C6B C -0.3419(3) 0.68845(7) 0.6338(3) 0.0157(4) Uani 1 1 d . . . . .
C17 C 0.3458(3) 0.46852(7) -0.0210(3) 0.0165(5) Uani 1 1 d . . . . .
C1 C 0.3917(3) 0.55678(8) 0.6095(3) 0.0207(5) Uani 1 1 d . . . . .
H1A H 0.436785 0.550903 0.704886 0.025 Uiso 1 1 calc R . . . .
H1B H 0.331558 0.580722 0.614069 0.025 Uiso 1 1 calc R . . . .
C15D C 1.0466(3) 0.34167(8) 0.1325(3) 0.0226(5) Uani 1 1 d . . . . .
H15E H 1.137765 0.338000 0.199906 0.027 Uiso 1 1 calc R . . . .
H15F H 0.999012 0.366633 0.150998 0.027 Uiso 1 1 calc R . . . .
C4D C 0.7308(3) 0.32484(8) -0.3697(3) 0.0201(5) Uani 1 1 d . . . . .
H4DA H 0.774771 0.300892 -0.405572 0.024 Uiso 1 1 calc R . . . .
H4DB H 0.633733 0.331076 -0.427170 0.024 Uiso 1 1 calc R . . . .
C16D C 0.9189(3) 0.31067(8) 0.1562(3) 0.0239(5) Uani 1 1 d . . . . .
H16F H 0.968795 0.285609 0.145642 0.029 Uiso 1 1 calc R . . . .
H16G H 0.877818 0.312634 0.253636 0.029 Uiso 1 1 calc R . . . .
C9 C 0.0147(3) 0.50812(7) 0.4005(2) 0.0133(4) Uani 1 1 d . . . . .
C15 C 0.2100(3) 0.47627(7) -0.1329(3) 0.0186(5) Uani 1 1 d . . . . .
H15A H 0.254246 0.474559 -0.229272 0.022 Uiso 1 1 calc R . . . .
H15B H 0.125592 0.456883 -0.124535 0.022 Uiso 1 1 calc R . . . .
C13B C -0.2699(3) 0.72809(7) 0.6719(3) 0.0193(5) Uani 1 1 d . . . . .
H13C H -0.242016 0.728958 0.773250 0.029 Uiso 1 1 calc GR . . . .
H13D H -0.349319 0.747598 0.649494 0.029 Uiso 1 1 calc GR . . . .
H13E H -0.173384 0.732408 0.616577 0.029 Uiso 1 1 calc GR . . . .
C13D C 0.9007(3) 0.27211(8) -0.1420(3) 0.0255(6) Uani 1 1 d . . . . .
H13F H 0.926405 0.269895 -0.242614 0.038 Uiso 1 1 calc GR . . . .
H13G H 0.819176 0.253429 -0.118308 0.038 Uiso 1 1 calc GR . . . .
H13H H 0.997649 0.267748 -0.083983 0.038 Uiso 1 1 calc GR . . . .
C2B C -0.3603(3) 0.60243(8) 1.1069(3) 0.0217(5) Uani 1 1 d . . . . .
H2BA H -0.417144 0.606965 1.196467 0.026 Uiso 1 1 calc R . . . .
H2BB H -0.279186 0.582482 1.122791 0.026 Uiso 1 1 calc R . . . .
C11 C 0.1033(3) 0.56535(7) 0.3392(2) 0.0154(4) Uani 1 1 d . . . . .
H11A H 0.185912 0.583276 0.373950 0.019 Uiso 1 1 calc R . . . .
H11B H 0.041524 0.575892 0.257715 0.019 Uiso 1 1 calc R . . . .
C5B C -0.4927(3) 0.68111(7) 0.7271(3) 0.0188(5) Uani 1 1 d . . . . .
H5BA H -0.566435 0.702836 0.718521 0.023 Uiso 1 1 calc R . . . .
H5BB H -0.550234 0.658661 0.690636 0.023 Uiso 1 1 calc R . . . .
C16B C -0.2552(3) 0.69107(8) 0.3688(2) 0.0192(5) Uani 1 1 d . . . . .
H16D H -0.296702 0.689998 0.269755 0.023 Uiso 1 1 calc R . . . .
H16E H -0.199466 0.715404 0.382463 0.023 Uiso 1 1 calc R . . . .
C11D C 1.1360(3) 0.32205(8) -0.3829(3) 0.0227(5) Uani 1 1 d . . . . .
C1D C 0.7184(3) 0.40882(8) -0.4728(3) 0.0230(5) Uani 1 1 d . . . . .
H1DA H 0.714991 0.436577 -0.466952 0.028 Uiso 1 1 calc R . . . .
H1DB H 0.608303 0.399157 -0.489823 0.028 Uiso 1 1 calc R . . . .
C14D C 1.1086(3) 0.34033(8) -0.0231(3) 0.0202(5) Uani 1 1 d . . . . .
H14C H 1.164949 0.316252 -0.038740 0.024 Uiso 1 1 calc R . . . .
H14D H 1.186135 0.360993 -0.037230 0.024 Uiso 1 1 calc R . . . .
C12D C 1.2687(3) 0.30097(9) -0.2970(3) 0.0285(6) Uani 1 1 d . . . . .
H12G H 1.220050 0.280766 -0.241888 0.043 Uiso 1 1 calc GR . . . .
H12H H 1.323533 0.318575 -0.232562 0.043 Uiso 1 1 calc GR . . . .
H12I H 1.346239 0.290237 -0.362334 0.043 Uiso 1 1 calc GR . . . .
C5D C 0.6850(3) 0.32014(8) -0.2114(3) 0.0198(5) Uani 1 1 d . . . . .
H5DA H 0.608745 0.298967 -0.203268 0.024 Uiso 1 1 calc R . . . .
H5DB H 0.630175 0.343214 -0.179436 0.024 Uiso 1 1 calc R . . . .
C18B C -0.6451(3) 0.66372(10) 0.3836(3) 0.0314(6) Uani 1 1 d . . . . .
H18C H -0.727032 0.659836 0.456665 0.038 Uiso 1 1 calc R . . . .
H18D H -0.674403 0.648654 0.298665 0.038 Uiso 1 1 calc R . . . .
C19B C -0.6299(4) 0.70533(10) 0.3461(3) 0.0340(7) Uani 1 1 d . . . . .
H19C H -0.593180 0.708621 0.247698 0.041 Uiso 1 1 calc R . . . .
H19D H -0.733463 0.718541 0.356778 0.041 Uiso 1 1 calc R . . . .
C18 C 0.6106(4) 0.47321(11) -0.1031(5) 0.0452(9) Uani 1 1 d . . . . .
H18A H 0.703804 0.474534 -0.036543 0.054 Uiso 1 1 calc R . . . .
H18B H 0.643110 0.483240 -0.196100 0.054 Uiso 1 1 calc R . . . .
C18D C 0.5383(4) 0.34432(11) 0.1217(4) 0.0384(7) Uani 1 1 d . . . . .
H18E H 0.459031 0.349238 0.044322 0.046 Uiso 1 1 calc R . . . .
H18F H 0.513082 0.360476 0.203766 0.046 Uiso 1 1 calc R . . . .
C19D C 0.5379(4) 0.30310(12) 0.1635(4) 0.0424(8) Uani 1 1 d . . . . .
H19E H 0.569991 0.299852 0.264365 0.051 Uiso 1 1 calc R . . . .
H19F H 0.430596 0.291784 0.147295 0.051 Uiso 1 1 calc R . . . .
C19 C 0.5547(6) 0.43397(11) -0.1181(6) 0.0667(15) Uani 1 1 d . . . . .
H19A H 0.534469 0.427836 -0.219260 0.080 Uiso 1 1 calc R . . . .
H19B H 0.636594 0.416401 -0.079393 0.080 Uiso 1 1 calc R . . . .
H5B H -0.154(5) 0.6880(13) 1.073(4) 0.036(10) Uiso 1 1 d . . . . .
H4D H 1.027(6) 0.3080(14) -0.546(5) 0.046(12) Uiso 1 1 d . . . . .

loop_
_atom_site_aniso_label
_atom_site_aniso_U_11
_atom_site_aniso_U_22
_atom_site_aniso_U_33
_atom_site_aniso_U_23
_atom_site_aniso_U_13
_atom_site_aniso_U_12
O2 0.0167(7) 0.0209(9) 0.0119(7) -0.0031(6) -0.0003(6) -0.0036(7)
O3B 0.0227(8) 0.0147(8) 0.0150(8) 0.0015(7) 0.0003(6) -0.0085(7)
O1 0.0152(7) 0.0177(9) 0.0155(8) -0.0012(7) 0.0002(6) -0.0064(6)
O4B 0.0232(8) 0.0199(9) 0.0116(7) 0.0013(7) 0.0003(6) -0.0066(7)
O5 0.0201(8) 0.0194(9) 0.0214(8) -0.0008(7) 0.0082(7) -0.0020(7)
O3 0.0210(8) 0.0240(9) 0.0197(8) -0.0070(7) 0.0037(6) 0.0012(7)
O2B 0.0178(8) 0.0224(9) 0.0215(8) 0.0030(7) -0.0040(6) -0.0002(7)
O4 0.0189(8) 0.0165(8) 0.0142(7) 0.0036(6) -0.0002(6) -0.0027(7)
O1D 0.0220(8) 0.0158(9) 0.0198(8) 0.0024(7) 0.0036(6) 0.0071(7)
O1B 0.0227(9) 0.0222(10) 0.0252(9) 0.0065(7) 0.0000(7) 0.0071(7)
O5B 0.0247(9) 0.0195(9) 0.0214(9) -0.0081(7) 0.0068(7) -0.0081(7)
O2D 0.0219(8) 0.0220(9) 0.0196(9) -0.0021(7) 0.0020(7) 0.0060(7)
O6 0.0263(9) 0.0157(9) 0.0210(8) -0.0047(7) 0.0042(7) 0.0042(7)
O6D 0.0178(8) 0.0239(10) 0.0272(9) 0.0041(7) 0.0040(7) -0.0002(7)
O3D 0.0268(10) 0.0530(14) 0.0299(11) -0.0088(10) 0.0096(8) -0.0011(10)
O4D 0.0260(9) 0.0245(10) 0.0312(10) -0.0160(8) -0.0091(8) 0.0099(8)
O6B 0.0267(9) 0.0347(11) 0.0200(9) 0.0038(8) -0.0071(7) -0.0034(8)
O5D 0.0324(10) 0.0292(11) 0.0309(10) 0.0102(9) -0.0063(8) -0.0162(9)
C12 0.0118(10) 0.0192(12) 0.0181(11) -0.0010(9) 0.0005(8) -0.0009(9)
C7D 0.0154(10) 0.0114(11) 0.0203(11) -0.0023(9) -0.0024(8) 0.0011(9)
C10 0.0138(10) 0.0156(12) 0.0178(11) -0.0022(9) -0.0031(8) 0.0004(9)
C3 0.0133(10) 0.0153(12) 0.0110(10) -0.0002(9) 0.0008(8) -0.0030(9)
C8B 0.0141(10) 0.0097(11) 0.0167(11) -0.0017(8) 0.0007(8) -0.0009(8)
C10B 0.0165(10) 0.0236(13) 0.0165(11) -0.0011(10) 0.0004(9) -0.0018(9)
C7B 0.0137(10) 0.0116(11) 0.0157(10) -0.0007(9) 0.0017(8) 0.0014(8)
C11B 0.0197(11) 0.0160(12) 0.0140(11) -0.0008(9) -0.0021(8) 0.0004(9)
C3B 0.0176(10) 0.0154(11) 0.0120(10) 0.0001(9) -0.0003(8) -0.0030(9)
C17B 0.0172(10) 0.0139(11) 0.0203(11) 0.0037(9) 0.0026(9) 0.0024(9)
C9B 0.0169(10) 0.0181(12) 0.0152(11) -0.0041(9) 0.0015(8) -0.0037(9)
C6 0.0164(10) 0.0118(11) 0.0121(10) -0.0008(8) 0.0007(8) -0.0005(9)
C16 0.0185(10) 0.0136(11) 0.0182(11) 0.0000(9) 0.0016(8) -0.0019(9)
C1AA 0.0175(10) 0.0160(12) 0.0137(10) -0.0012(9) 0.0017(8) 0.0021(9)
C15B 0.0188(11) 0.0216(13) 0.0146(11) 0.0000(10) 0.0017(8) 0.0026(10)
C1B 0.0253(12) 0.0198(12) 0.0192(11) 0.0039(10) 0.0021(9) -0.0090(10)
C5 0.0129(10) 0.0120(11) 0.0142(10) -0.0010(8) 0.0011(8) -0.0010(8)
C6D 0.0195(11) 0.0123(12) 0.0237(12) 0.0005(9) -0.0074(9) -0.0016(9)
C4B 0.0193(11) 0.0179(12) 0.0175(11) 0.0003(9) 0.0065(8) -0.0005(9)
C2 0.0178(11) 0.0223(13) 0.0180(11) -0.0053(10) -0.0027(9) -0.0055(9)
C12B 0.0156(10) 0.0229(13) 0.0209(11) -0.0039(10) 0.0015(9) -0.0060(9)
C14 0.0240(12) 0.0192(13) 0.0150(11) 0.0001(9) -0.0005(9) 0.0031(10)
C4 0.0136(10) 0.0113(11) 0.0138(10) -0.0001(8) -0.0002(8) -0.0007(8)
C8 0.0127(10) 0.0172(12) 0.0155(11) 0.0011(9) -0.0021(8) 0.0006(8)
C7 0.0136(10) 0.0147(11) 0.0193(11) -0.0008(9) 0.0012(8) 0.0025(9)
C3D 0.0151(10) 0.0140(11) 0.0210(12) -0.0011(9) 0.0012(9) 0.0033(9)
C9D 0.0192(11) 0.0205(13) 0.0244(12) -0.0051(10) 0.0025(9) -0.0031(10)
C13 0.0177(11) 0.0178(12) 0.0146(11) -0.0003(9) 0.0004(8) 0.0021(9)
C10D 0.0179(11) 0.0341(15) 0.0247(13) -0.0083(11) -0.0006(10) 0.0026(11)
C17D 0.0209(11) 0.0165(12) 0.0277(13) 0.0064(10) -0.0057(10) -0.0055(10)
C8D 0.0133(10) 0.0138(12) 0.0231(12) -0.0068(9) -0.0017(9) 0.0018(9)
C2D 0.0294(13) 0.0195(13) 0.0215(12) 0.0045(10) 0.0047(10) 0.0034(11)
C6B 0.0158(10) 0.0115(11) 0.0199(11) 0.0016(9) 0.0045(8) 0.0020(9)
C17 0.0199(11) 0.0103(11) 0.0194(11) -0.0018(9) 0.0037(9) 0.0003(9)
C1 0.0218(11) 0.0223(13) 0.0180(11) -0.0069(10) -0.0001(9) -0.0043(10)
C15D 0.0207(11) 0.0214(13) 0.0254(13) -0.0024(11) -0.0068(9) -0.0030(10)
C4D 0.0172(10) 0.0185(12) 0.0245(12) 0.0013(10) -0.0063(9) -0.0003(9)
C16D 0.0280(13) 0.0198(13) 0.0237(12) 0.0035(10) -0.0084(10) -0.0055(10)
C9 0.0133(10) 0.0135(11) 0.0129(10) 0.0009(8) 0.0007(8) 0.0000(8)
C15 0.0240(12) 0.0197(13) 0.0121(10) -0.0027(9) 0.0023(9) 0.0004(10)
C13B 0.0248(12) 0.0123(11) 0.0210(11) -0.0004(9) 0.0073(9) 0.0022(9)
C13D 0.0309(13) 0.0140(12) 0.0309(14) -0.0005(10) -0.0141(11) -0.0009(10)
C2B 0.0273(12) 0.0206(13) 0.0173(11) 0.0053(10) -0.0001(10) -0.0060(10)
C11 0.0177(10) 0.0115(11) 0.0171(10) -0.0021(9) 0.0007(8) 0.0000(9)
C5B 0.0145(10) 0.0185(12) 0.0236(12) 0.0034(10) 0.0035(9) 0.0026(9)
C16B 0.0204(11) 0.0220(13) 0.0154(11) 0.0033(10) 0.0031(9) 0.0023(10)
C11D 0.0169(11) 0.0246(14) 0.0264(13) -0.0126(11) -0.0035(9) 0.0057(10)
C1D 0.0244(12) 0.0214(13) 0.0233(12) 0.0065(10) 0.0032(10) 0.0058(10)
C14D 0.0177(11) 0.0197(13) 0.0231(12) -0.0067(10) -0.0038(9) -0.0014(9)
C12D 0.0181(11) 0.0327(15) 0.0343(14) -0.0164(12) -0.0077(10) 0.0105(11)
C5D 0.0157(11) 0.0178(12) 0.0256(12) 0.0046(10) -0.0052(9) -0.0029(9)
C18B 0.0181(12) 0.0378(17) 0.0378(15) 0.0032(13) -0.0081(11) 0.0000(11)
C19B 0.0267(13) 0.0406(18) 0.0341(15) 0.0098(14) -0.0096(11) 0.0064(13)
C18 0.0241(14) 0.0402(19) 0.072(2) -0.0243(18) 0.0237(15) -0.0050(13)
C18D 0.0211(13) 0.051(2) 0.0440(17) 0.0065(16) 0.0093(12) -0.0048(13)
C19D 0.0327(15) 0.056(2) 0.0386(17) 0.0178(16) 0.0025(13) -0.0143(15)
C19 0.069(3) 0.0303(19) 0.103(4) 0.011(2) 0.068(3) 0.0144(18)

loop_
_atom_type_symbol
_atom_type_description
_atom_type_scat_dispersion_real
_atom_type_scat_dispersion_imag
_atom_type_scat_source
C C 0.0181 0.0091 'International Tables Vol C Tables 4.2.6.8 and 6.1.1.4'
H H 0.0000 0.0000 'International Tables Vol C Tables 4.2.6.8 and 6.1.1.4'
O O 0.0492 0.0322 'International Tables Vol C Tables 4.2.6.8 and 6.1.1.4'

loop_
_geom_angle_atom_site_label_1
_geom_angle_atom_site_label_2
_geom_angle_atom_site_label_3
_geom_angle
_geom_angle_site_symmetry_1
_geom_angle_site_symmetry_3
_geom_angle_publ_flag
C1 O2 C3 109.01(17) . . ?
C3B O3B C1B 106.23(17) . . ?
C3 O1 C2 106.94(17) . . ?
C2B O4B C3B 108.96(18) . . ?
C18 O5 C17 108.1(2) . . ?
C18B O2B C17B 108.8(2) . . ?
C9 O4 H4 109.5 . . ?
C3D O1D C1D 106.63(19) . . ?
C17B O1B C19B 106.3(2) . . ?
C9B O5B H5B 108(3) . . ?
C2D O2D C3D 109.28(18) . . ?
C19 O6 C17 108.3(2) . . ?
C18D O6D C17D 108.7(2) . . ?
C11D O4D H4D 105(3) . . ?
C17D O5D C19D 106.5(2) . . ?
H12A C12 H12B 109.5 . . ?
H12A C12 H12C 109.5 . . ?
H12B C12 H12C 109.5 . . ?
C9 C12 H12A 109.5 . . ?
C9 C12 H12B 109.5 . . ?
C9 C12 H12C 109.5 . . ?
C6D C7D H7D 104.7 . . ?
C6D C7D C8D 113.66(19) . . ?
C8D C7D H7D 104.7 . . ?
C14D C7D H7D 104.7 . . ?
C14D C7D C6D 111.7(2) . . ?
C14D C7D C8D 116.01(19) . . ?
O3 C10 C9 132.1(2) . . ?
O3 C10 C11 135.4(2) . . ?
C11 C10 C9 92.43(17) . . ?
O2 C3 C4 109.51(17) . . ?
O2 C3 C8 108.92(18) . . ?
O1 C3 O2 105.82(17) . . ?
O1 C3 C4 108.29(18) . . ?
O1 C3 C8 110.89(18) . . ?
C8 C3 C4 113.15(19) . . ?
C7B C8B C11B 116.37(19) . . ?
C7B C8B C3B 108.37(17) . . ?
C7B C8B C9B 125.10(19) . . ?
C11B C8B C9B 88.00(17) . . ?
C3B C8B C11B 107.89(18) . . ?
C3B C8B C9B 109.01(18) . . ?
O6B C10B C11B 134.9(3) . . ?
O6B C10B C9B 132.7(2) . . ?
C11B C10B C9B 92.37(18) . . ?
C8B C7B H7BA 104.8 . . ?
C8B C7B C6B 114.10(18) . . ?
C1AA C7B C8B 115.88(18) . . ?
C1AA C7B H7BA 104.8 . . ?
C1AA C7B C6B 111.23(18) . . ?
C6B C7B H7BA 104.8 . . ?
C8B C11B H11C 113.8 . . ?
C8B C11B H11D 113.8 . . ?
C10B C11B C8B 88.88(18) . . ?
C10B C11B H11C 113.8 . . ?
C10B C11B H11D 113.8 . . ?
H11C C11B H11D 111.1 . . ?
O3B C3B O4B 105.29(18) . . ?
O3B C3B C8B 108.86(18) . . ?
O3B C3B C4B 111.11(19) . . ?
O4B C3B C8B 108.83(18) . . ?
O4B C3B C4B 109.37(19) . . ?
C4B C3B C8B 113.06(19) . . ?
O2B C17B C6B 110.68(19) . . ?
O2B C17B C16B 107.4(2) . . ?
O1B C17B O2B 106.05(18) . . ?
O1B C17B C6B 108.64(19) . . ?
O1B C17B C16B 110.66(19) . . ?
C16B C17B C6B 113.20(19) . . ?
O5B C9B C8B 120.14(19) . . ?
O5B C9B C10B 118.5(2) . . ?
O5B C9B C12B 105.9(2) . . ?
C10B C9B C8B 86.20(18) . . ?
C12B C9B C8B 117.50(19) . . ?
C12B C9B C10B 107.4(2) . . ?
C16 C6 C5 112.94(18) . . ?
C16 C6 C17 108.43(18) . . ?
C7 C6 C16 108.80(19) . . ?
C7 C6 C5 109.59(18) . . ?
C7 C6 C17 108.71(18) . . ?
C17 C6 C5 108.29(18) . . ?
C6 C16 H16A 109.5 . . ?
C6 C16 H16B 109.5 . . ?
C6 C16 H16C 109.5 . . ?
H16A C16 H16B 109.5 . . ?
H16A C16 H16C 109.5 . . ?
H16B C16 H16C 109.5 . . ?
C7B C1AA H1AA 109.5 . . ?
C7B C1AA H1AB 109.5 . . ?
H1AA C1AA H1AB 108.1 . . ?
C15B C1AA C7B 110.55(18) . . ?
C15B C1AA H1AA 109.5 . . ?
C15B C1AA H1AB 109.5 . . ?
C1AA C15B H15C 109.6 . . ?
C1AA C15B H15D 109.6 . . ?
H15C C15B H15D 108.1 . . ?
C16B C15B C1AA 110.2(2) . . ?
C16B C15B H15C 109.6 . . ?
C16B C15B H15D 109.6 . . ?
O3B C1B H1BA 111.3 . . ?
O3B C1B H1BB 111.3 . . ?
O3B C1B C2B 102.53(19) . . ?
H1BA C1B H1BB 109.2 . . ?
C2B C1B H1BA 111.3 . . ?
C2B C1B H1BB 111.3 . . ?
C6 C5 H5 104.7 . . ?
C4 C5 C6 114.08(19) . . ?
C4 C5 H5 104.7 . . ?
C13 C5 C6 111.83(19) . . ?
C13 C5 H5 104.7 . . ?
C13 C5 C4 115.43(18) . . ?
C17D C6D C7D 107.72(19) . . ?
C13D C6D C7D 112.3(2) . . ?
C13D C6D C17D 109.3(2) . . ?
C5D C6D C7D 110.3(2) . . ?
C5D C6D C17D 108.0(2) . . ?
C5D C6D C13D 109.1(2) . . ?
C3B C4B H4BA 109.5 . . ?
C3B C4B H4BB 109.5 . . ?
C3B C4B C5B 110.51(19) . . ?
H4BA C4B H4BB 108.1 . . ?
C5B C4B H4BA 109.5 . . ?
C5B C4B H4BB 109.5 . . ?
O1 C2 H2A 111.3 . . ?
O1 C2 H2B 111.3 . . ?
O1 C2 C1 102.18(18) . . ?
H2A C2 H2B 109.2 . . ?
C1 C2 H2A 111.3 . . ?
C1 C2 H2B 111.3 . . ?
C9B C12B H12D 109.5 . . ?
C9B C12B H12E 109.5 . . ?
C9B C12B H12F 109.5 . . ?
H12D C12B H12E 109.5 . . ?
H12D C12B H12F 109.5 . . ?
H12E C12B H12F 109.5 . . ?
H14A C14 H14B 108.2 . . ?
C13 C14 H14A 109.7 . . ?
C13 C14 H14B 109.7 . . ?
C15 C14 H14A 109.7 . . ?
C15 C14 H14B 109.7 . . ?
C15 C14 C13 110.0(2) . . ?
C3 C4 C5 108.48(17) . . ?
C3 C4 C9 108.83(17) . . ?
C3 C4 C11 107.81(18) . . ?
C5 C4 C9 125.01(18) . . ?
C5 C4 C11 116.88(19) . . ?
C11 C4 C9 87.67(16) . . ?
C3 C8 H8A 109.6 . . ?
C3 C8 H8B 109.6 . . ?
C3 C8 C7 110.42(19) . . ?
H8A C8 H8B 108.1 . . ?
C7 C8 H8A 109.6 . . ?
C7 C8 H8B 109.6 . . ?
C6 C7 H7A 109.2 . . ?
C6 C7 H7B 109.2 . . ?
C8 C7 C6 112.12(18) . . ?
C8 C7 H7A 109.2 . . ?
C8 C7 H7B 109.2 . . ?
H7A C7 H7B 107.9 . . ?
O1D C3D O2D 105.94(19) . . ?
O1D C3D C8D 108.03(19) . . ?
O1D C3D C4D 110.48(19) . . ?
O2D C3D C8D 109.56(18) . . ?
O2D C3D C4D 109.0(2) . . ?
C4D C3D C8D 113.5(2) . . ?
H9DA C9D H9DB 111.1 . . ?
C10D C9D H9DA 113.9 . . ?
C10D C9D H9DB 113.9 . . ?
C10D C9D C8D 88.6(2) . . ?
C8D C9D H9DA 113.9 . . ?
C8D C9D H9DB 113.9 . . ?
C5 C13 H13A 109.6 . . ?
C5 C13 H13B 109.6 . . ?
C14 C13 C5 110.42(19) . . ?
C14 C13 H13A 109.6 . . ?
C14 C13 H13B 109.6 . . ?
H13A C13 H13B 108.1 . . ?
O3D C10D C9D 134.1(3) . . ?
O3D C10D C11D 133.2(3) . . ?
C9D C10D C11D 92.7(2) . . ?
O6D C17D C6D 110.5(2) . . ?
O6D C17D C16D 107.4(2) . . ?
O5D C17D O6D 106.3(2) . . ?
O5D C17D C6D 108.9(2) . . ?
O5D C17D C16D 111.0(2) . . ?
C16D C17D C6D 112.6(2) . . ?
C7D C8D C9D 116.2(2) . . ?
C7D C8D C11D 125.4(2) . . ?
C3D C8D C7D 108.13(18) . . ?
C3D C8D C9D 108.0(2) . . ?
C3D C8D C11D 108.98(19) . . ?
C9D C8D C11D 87.99(18) . . ?
O2D C2D H2DA 111.0 . . ?
O2D C2D H2DB 111.0 . . ?
O2D C2D C1D 103.67(19) . . ?
H2DA C2D H2DB 109.0 . . ?
C1D C2D H2DA 111.0 . . ?
C1D C2D H2DB 111.0 . . ?
C17B C6B C7B 107.94(19) . . ?
C13B C6B C7B 112.79(19) . . ?
C13B C6B C17B 109.0(2) . . ?
C5B C6B C7B 109.41(19) . . ?
C5B C6B C17B 108.47(18) . . ?
C5B C6B C13B 109.1(2) . . ?
O5 C17 C6 110.08(19) . . ?
O5 C17 C15 107.70(19) . . ?
O6 C17 O5 106.20(18) . . ?
O6 C17 C6 109.18(19) . . ?
O6 C17 C15 110.0(2) . . ?
C15 C17 C6 113.44(19) . . ?
O2 C1 C2 103.64(19) . . ?
O2 C1 H1A 111.0 . . ?
O2 C1 H1B 111.0 . . ?
C2 C1 H1A 111.0 . . ?
C2 C1 H1B 111.0 . . ?
H1A C1 H1B 109.0 . . ?
H15E C15D H15F 108.1 . . ?
C16D C15D H15E 109.5 . . ?
C16D C15D H15F 109.5 . . ?
C16D C15D C14D 110.7(2) . . ?
C14D C15D H15E 109.5 . . ?
C14D C15D H15F 109.5 . . ?
C3D C4D H4DA 109.5 . . ?
C3D C4D H4DB 109.5 . . ?
C3D C4D C5D 110.5(2) . . ?
H4DA C4D H4DB 108.1 . . ?
C5D C4D H4DA 109.5 . . ?
C5D C4D H4DB 109.5 . . ?
C17D C16D C15D 110.5(2) . . ?
C17D C16D H16F 109.6 . . ?
C17D C16D H16G 109.6 . . ?
C15D C16D H16F 109.6 . . ?
C15D C16D H16G 109.6 . . ?
H16F C16D H16G 108.1 . . ?
O4 C9 C12 106.17(19) . . ?
O4 C9 C10 117.75(19) . . ?
O4 C9 C4 120.69(18) . . ?
C12 C9 C10 107.73(19) . . ?
C12 C9 C4 117.16(18) . . ?
C10 C9 C4 86.06(17) . . ?
C14 C15 C17 111.3(2) . . ?
C14 C15 H15A 109.4 . . ?
C14 C15 H15B 109.4 . . ?
C17 C15 H15A 109.4 . . ?
C17 C15 H15B 109.4 . . ?
H15A C15 H15B 108.0 . . ?
C6B C13B H13C 109.5 . . ?
C6B C13B H13D 109.5 . . ?
C6B C13B H13E 109.5 . . ?
H13C C13B H13D 109.5 . . ?
H13C C13B H13E 109.5 . . ?
H13D C13B H13E 109.5 . . ?
C6D C13D H13F 109.5 . . ?
C6D C13D H13G 109.5 . . ?
C6D C13D H13H 109.5 . . ?
H13F C13D H13G 109.5 . . ?
H13F C13D H13H 109.5 . . ?
H13G C13D H13H 109.5 . . ?
O4B C2B C1B 103.77(19) . . ?
O4B C2B H2BA 111.0 . . ?
O4B C2B H2BB 111.0 . . ?
C1B C2B H2BA 111.0 . . ?
C1B C2B H2BB 111.0 . . ?
H2BA C2B H2BB 109.0 . . ?
C10 C11 C4 88.49(17) . . ?
C10 C11 H11A 113.9 . . ?
C10 C11 H11B 113.9 . . ?
C4 C11 H11A 113.9 . . ?
C4 C11 H11B 113.9 . . ?
H11A C11 H11B 111.1 . . ?
C4B C5B C6B 112.56(19) . . ?
C4B C5B H5BA 109.1 . . ?
C4B C5B H5BB 109.1 . . ?
C6B C5B H5BA 109.1 . . ?
C6B C5B H5BB 109.1 . . ?
H5BA C5B H5BB 107.8 . . ?
C17B C16B H16D 109.6 . . ?
C17B C16B H16E 109.6 . . ?
C15B C16B C17B 110.5(2) . . ?
C15B C16B H16D 109.6 . . ?
C15B C16B H16E 109.6 . . ?
H16D C16B H16E 108.1 . . ?
O4D C11D C10D 118.9(2) . . ?
O4D C11D C8D 119.7(2) . . ?
O4D C11D C12D 106.2(2) . . ?
C10D C11D C8D 86.20(19) . . ?
C12D C11D C10D 107.3(2) . . ?
C12D C11D C8D 117.4(2) . . ?
O1D C1D C2D 102.52(19) . . ?
O1D C1D H1DA 111.3 . . ?
O1D C1D H1DB 111.3 . . ?
C2D C1D H1DA 111.3 . . ?
C2D C1D H1DB 111.3 . . ?
H1DA C1D H1DB 109.2 . . ?
C7D C14D H14C 109.4 . . ?
C7D C14D H14D 109.4 . . ?
C15D C14D C7D 111.08(19) . . ?
C15D C14D H14C 109.4 . . ?
C15D C14D H14D 109.4 . . ?
H14C C14D H14D 108.0 . . ?
C11D C12D H12G 109.5 . . ?
C11D C12D H12H 109.5 . . ?
C11D C12D H12I 109.5 . . ?
H12G C12D H12H 109.5 . . ?
H12G C12D H12I 109.5 . . ?
H12H C12D H12I 109.5 . . ?
C6D C5D H5DA 109.1 . . ?
C6D C5D H5DB 109.1 . . ?
C4D C5D C6D 112.6(2) . . ?
C4D C5D H5DA 109.1 . . ?
C4D C5D H5DB 109.1 . . ?
H5DA C5D H5DB 107.8 . . ?
O2B C18B H18C 111.0 . . ?
O2B C18B H18D 111.0 . . ?
O2B C18B C19B 103.9(2) . . ?
H18C C18B H18D 109.0 . . ?
C19B C18B H18C 111.0 . . ?
C19B C18B H18D 111.0 . . ?
O1B C19B C18B 103.3(2) . . ?
O1B C19B H19C 111.1 . . ?
O1B C19B H19D 111.1 . . ?
C18B C19B H19C 111.1 . . ?
C18B C19B H19D 111.1 . . ?
H19C C19B H19D 109.1 . . ?
O5 C18 H18A 110.3 . . ?
O5 C18 H18B 110.3 . . ?
O5 C18 C19 106.9(2) . . ?
H18A C18 H18B 108.6 . . ?
C19 C18 H18A 110.3 . . ?
C19 C18 H18B 110.3 . . ?
O6D C18D H18E 110.9 . . ?
O6D C18D H18F 110.9 . . ?
O6D C18D C19D 104.3(3) . . ?
H18E C18D H18F 108.9 . . ?
C19D C18D H18E 110.9 . . ?
C19D C18D H18F 110.9 . . ?
O5D C19D C18D 103.4(2) . . ?
O5D C19D H19E 111.1 . . ?
O5D C19D H19F 111.1 . . ?
C18D C19D H19E 111.1 . . ?
C18D C19D H19F 111.1 . . ?
H19E C19D H19F 109.0 . . ?
O6 C19 C18 106.9(3) . . ?
O6 C19 H19A 110.3 . . ?
O6 C19 H19B 110.3 . . ?
C18 C19 H19A 110.3 . . ?
C18 C19 H19B 110.3 . . ?
H19A C19 H19B 108.6 . . ?

loop_
_geom_bond_atom_site_label_1
_geom_bond_atom_site_label_2
_geom_bond_distance
_geom_bond_site_symmetry_2
_geom_bond_publ_flag
O2 C3 1.447(3) . ?
O2 C1 1.429(3) . ?
O3B C3B 1.417(3) . ?
O3B C1B 1.438(3) . ?
O1 C3 1.419(3) . ?
O1 C2 1.438(3) . ?
O4B C3B 1.452(3) . ?
O4B C2B 1.430(3) . ?
O5 C17 1.440(3) . ?
O5 C18 1.417(3) . ?
O3 C10 1.201(3) . ?
O2B C17B 1.443(3) . ?
O2B C18B 1.428(3) . ?
O4 H4 0.8200 . ?
O4 C9 1.412(3) . ?
O1D C3D 1.422(3) . ?
O1D C1D 1.430(3) . ?
O1B C17B 1.427(3) . ?
O1B C19B 1.435(4) . ?
O5B C9B 1.407(3) . ?
O5B H5B 0.81(4) . ?
O2D C3D 1.432(3) . ?
O2D C2D 1.429(3) . ?
O6 C17 1.426(3) . ?
O6 C19 1.396(4) . ?
O6D C17D 1.437(3) . ?
O6D C18D 1.426(3) . ?
O3D C10D 1.210(4) . ?
O4D C11D 1.407(3) . ?
O4D H4D 0.81(5) . ?
O6B C10B 1.208(3) . ?
O5D C17D 1.423(3) . ?
O5D C19D 1.437(4) . ?
C12 H12A 0.9600 . ?
C12 H12B 0.9600 . ?
C12 H12C 0.9600 . ?
C12 C9 1.529(3) . ?
C7D H7D 0.9800 . ?
C7D C6D 1.559(3) . ?
C7D C8D 1.559(3) . ?
C7D C14D 1.535(3) . ?
C10 C9 1.532(3) . ?
C10 C11 1.516(3) . ?
C3 C4 1.546(3) . ?
C3 C8 1.514(3) . ?
C8B C7B 1.553(3) . ?
C8B C11B 1.556(3) . ?
C8B C3B 1.553(3) . ?
C8B C9B 1.610(3) . ?
C10B C11B 1.513(3) . ?
C10B C9B 1.535(4) . ?
C7B H7BA 0.9800 . ?
C7B C1AA 1.542(3) . ?
C7B C6B 1.560(3) . ?
C11B H11C 0.9700 . ?
C11B H11D 0.9700 . ?
C3B C4B 1.516(3) . ?
C17B C6B 1.547(3) . ?
C17B C16B 1.524(3) . ?
C9B C12B 1.527(3) . ?
C6 C16 1.541(3) . ?
C6 C5 1.556(3) . ?
C6 C7 1.534(3) . ?
C6 C17 1.554(3) . ?
C16 H16A 0.9600 . ?
C16 H16B 0.9600 . ?
C16 H16C 0.9600 . ?
C1AA H1AA 0.9700 . ?
C1AA H1AB 0.9700 . ?
C1AA C15B 1.528(3) . ?
C15B H15C 0.9700 . ?
C15B H15D 0.9700 . ?
C15B C16B 1.524(3) . ?
C1B H1BA 0.9700 . ?
C1B H1BB 0.9700 . ?
C1B C2B 1.515(3) . ?
C5 H5 0.9800 . ?
C5 C4 1.554(3) . ?
C5 C13 1.540(3) . ?
C6D C17D 1.555(4) . ?
C6D C13D 1.538(4) . ?
C6D C5D 1.537(3) . ?
C4B H4BA 0.9700 . ?
C4B H4BB 0.9700 . ?
C4B C5B 1.526(3) . ?
C2 H2A 0.9700 . ?
C2 H2B 0.9700 . ?
C2 C1 1.520(3) . ?
C12B H12D 0.9600 . ?
C12B H12E 0.9600 . ?
C12B H12F 0.9600 . ?
C14 H14A 0.9700 . ?
C14 H14B 0.9700 . ?
C14 C13 1.533(3) . ?
C14 C15 1.526(4) . ?
C4 C9 1.615(3) . ?
C4 C11 1.562(3) . ?
C8 H8A 0.9700 . ?
C8 H8B 0.9700 . ?
C8 C7 1.532(3) . ?
C7 H7A 0.9700 . ?
C7 H7B 0.9700 . ?
C3D C8D 1.546(3) . ?
C3D C4D 1.523(3) . ?
C9D H9DA 0.9700 . ?
C9D H9DB 0.9700 . ?
C9D C10D 1.518(4) . ?
C9D C8D 1.563(3) . ?
C13 H13A 0.9700 . ?
C13 H13B 0.9700 . ?
C10D C11D 1.534(4) . ?
C17D C16D 1.520(3) . ?
C8D C11D 1.615(3) . ?
C2D H2DA 0.9700 . ?
C2D H2DB 0.9700 . ?
C2D C1D 1.523(3) . ?
C6B C13B 1.540(3) . ?
C6B C5B 1.540(3) . ?
C17 C15 1.525(3) . ?
C1 H1A 0.9700 . ?
C1 H1B 0.9700 . ?
C15D H15E 0.9700 . ?
C15D H15F 0.9700 . ?
C15D C16D 1.521(4) . ?
C15D C14D 1.535(4) . ?
C4D H4DA 0.9700 . ?
C4D H4DB 0.9700 . ?
C4D C5D 1.526(4) . ?
C16D H16F 0.9700 . ?
C16D H16G 0.9700 . ?
C15 H15A 0.9700 . ?
C15 H15B 0.9700 . ?
C13B H13C 0.9600 . ?
C13B H13D 0.9600 . ?
C13B H13E 0.9600 . ?
C13D H13F 0.9600 . ?
C13D H13G 0.9600 . ?
C13D H13H 0.9600 . ?
C2B H2BA 0.9700 . ?
C2B H2BB 0.9700 . ?
C11 H11A 0.9700 . ?
C11 H11B 0.9700 . ?
C5B H5BA 0.9700 . ?
C5B H5BB 0.9700 . ?
C16B H16D 0.9700 . ?
C16B H16E 0.9700 . ?
C11D C12D 1.520(4) . ?
C1D H1DA 0.9700 . ?
C1D H1DB 0.9700 . ?
C14D H14C 0.9700 . ?
C14D H14D 0.9700 . ?
C12D H12G 0.9600 . ?
C12D H12H 0.9600 . ?
C12D H12I 0.9600 . ?
C5D H5DA 0.9700 . ?
C5D H5DB 0.9700 . ?
C18B H18C 0.9700 . ?
C18B H18D 0.9700 . ?
C18B C19B 1.497(5) . ?
C19B H19C 0.9700 . ?
C19B H19D 0.9700 . ?
C18 H18A 0.9700 . ?
C18 H18B 0.9700 . ?
C18 C19 1.448(6) . ?
C18D H18E 0.9700 . ?
C18D H18F 0.9700 . ?
C18D C19D 1.488(6) . ?
C19D H19E 0.9700 . ?
C19D H19F 0.9700 . ?
C19 H19A 0.9700 . ?
C19 H19B 0.9700 . ?
